data_4302615
loop_
_publ_author_name
'Liang Zhao'
'Thomas C. W. Mak'

_publ_section_title
;
Assembly of Silver(I) Two- and Three-Dimensional Coordination Networks with
Complementary Tridentate Heteroaryl Ethynide Ligands
;
_journal_name_full 'Inorganic Chemistry'
_journal_page_first 6480
_journal_page_last 6489
_journal_paper_doi 10.1021/ic900346p
_journal_volume 48
_journal_year 2009
_chemical_formula_sum 'C14 H3 Ag5 F12 N2 O8'
_chemical_formula_weight 1094.53
_chemical_name_common (2-AgCC-Pyrimidine)(4AgCF3CO2)
_chemical_name_systematic
; 
 ? 
;
_space_group_IT_number 2
_symmetry_cell_setting triclinic
_symmetry_space_group_name_Hall '-P 1'
_symmetry_space_group_name_H-M 'P -1'
_atom_sites_solution_hydrogens geom
_atom_sites_solution_primary direct
_atom_sites_solution_secondary difmap
_audit_creation_method SHELXL-97
_cell_angle_alpha 70.202(2)
_cell_angle_beta 74.579(2)
_cell_angle_gamma 83.495(2)
_cell_formula_units_Z 2
_cell_length_a 7.9596(9)
_cell_length_b 11.6927(13)
_cell_length_c 14.1699(15)
_cell_measurement_temperature 293(2)
_cell_volume 1195.8(2)
_computing_structure_refinement 'SHELXL-97 (Sheldrick, 1997)'
_computing_structure_solution 'SHELXS-97 (Sheldrick, 1990)'
_diffrn_ambient_temperature 293(2)
_diffrn_measured_fraction_theta_full 0.975
_diffrn_measured_fraction_theta_max 0.975
_diffrn_radiation_monochromator graphite
_diffrn_radiation_source 'fine-focus sealed tube'
_diffrn_radiation_type MoK\a
_diffrn_radiation_wavelength 0.71073
_diffrn_reflns_av_R_equivalents 0.0206
_diffrn_reflns_av_sigmaI/netI 0.0329
_diffrn_reflns_limit_h_max 10
_diffrn_reflns_limit_h_min -10
_diffrn_reflns_limit_k_max 14
_diffrn_reflns_limit_k_min -15
_diffrn_reflns_limit_l_max 15
_diffrn_reflns_limit_l_min -18
_diffrn_reflns_number 8622
_diffrn_reflns_theta_full 28.32
_diffrn_reflns_theta_max 28.32
_diffrn_reflns_theta_min 1.85
_exptl_absorpt_coefficient_mu 4.161
_exptl_absorpt_correction_T_max 1.000000
_exptl_absorpt_correction_T_min 0.668317
_exptl_absorpt_correction_type multi-scan
_exptl_crystal_colour Colorless
_exptl_crystal_density_diffrn 3.040
_exptl_crystal_density_method 'not measured'
_exptl_crystal_description Plate
_exptl_crystal_F_000 1016
_exptl_crystal_size_max 0.45
_exptl_crystal_size_mid 0.43
_exptl_crystal_size_min 0.27
_refine_diff_density_max 1.110
_refine_diff_density_min -1.001
_refine_diff_density_rms 0.108
_refine_ls_extinction_coef 0.0018(2)
_refine_ls_extinction_expression Fc^*^=kFc[1+0.001xFc^2^\l^3^/sin(2\q)]^-1/4^
_refine_ls_extinction_method SHELXL
_refine_ls_goodness_of_fit_ref 1.027
_refine_ls_hydrogen_treatment none
_refine_ls_matrix_type full
_refine_ls_number_parameters 480
_refine_ls_number_reflns 5789
_refine_ls_number_restraints 30
_refine_ls_restrained_S_all 1.027
_refine_ls_R_factor_all 0.0395
_refine_ls_R_factor_gt 0.0307
_refine_ls_shift/su_max 0.001
_refine_ls_shift/su_mean 0.000
_refine_ls_structure_factor_coef Fsqd
_refine_ls_weighting_details 'calc w=1/[\s^2^(Fo^2^)+(0.0306P)^2^+1.9273P] where P=(Fo^2^+2Fc^2^)/3'
_refine_ls_weighting_scheme calc
_refine_ls_wR_factor_gt 0.0734
_refine_ls_wR_factor_ref 0.0787
_reflns_number_gt 4790
_reflns_number_total 5789
_reflns_threshold_expression &gt;2sigma(I)
_cod_data_source_file ic900346p_si_002_2.cif
_cod_data_source_block Complex2
_cod_depositor_comments
;
The following automatic conversions were performed:
'_symmetry_cell_setting' value 'Triclinic' changed to 'triclinic'
according to '/home/saulius/struct/CIF-dictionaries/cif_core.dic'
dictionary named 'cif_core.dic' version 2.4.1 from 2010-06-29.

Automatic conversion script
Id: cif_fix_enum 1527 2010-12-29 10:47:43Z saulius 
;
_cod_database_code 4302615

loop_
_symmetry_equiv_pos_as_xyz
'x, y, z'
'-x, -y, -z'

loop_
_atom_site_label
_atom_site_type_symbol
_atom_site_fract_x
_atom_site_fract_y
_atom_site_fract_z
_atom_site_U_iso_or_equiv
_atom_site_adp_type
_atom_site_occupancy
_atom_site_symmetry_multiplicity
_atom_site_calc_flag
_atom_site_refinement_flags
_atom_site_disorder_assembly
_atom_site_disorder_group
Ag1 Ag 0.41380(5) 0.31615(3) 0.54659(3) 0.05085(11) Uani 1 1 d . . .
Ag2 Ag 0.45563(4) 0.06829(3) 0.64354(2) 0.04064(10) Uani 1 1 d . . .
Ag3 Ag 0.22321(5) 0.11918(4) 0.46684(3) 0.06095(13) Uani 1 1 d . . .
Ag4 Ag -0.16389(5) 0.18575(3) 0.46870(3) 0.05151(11) Uani 1 1 d . . .
Ag5 Ag 0.3200(5) 0.5483(3) 0.6876(2) 0.0483(3) Uani 0.80 1 d P . .
Ag5' Ag 0.345(2) 0.5387(14) 0.7023(11) 0.060(2) Uani 0.20 1 d P . .
N1 N 0.6066(4) 0.1207(3) 0.2407(2) 0.0323(6) Uani 1 1 d . . .
N2 N 0.6620(4) 0.3253(3) 0.2197(2) 0.0364(7) Uani 1 1 d . . .
C1 C 0.5186(5) 0.1622(3) 0.4811(3) 0.0330(8) Uani 1 1 d . . .
C2 C 0.5670(5) 0.1842(3) 0.3883(3) 0.0299(7) Uani 1 1 d . . .
C3 C 0.6154(5) 0.2115(3) 0.2771(3) 0.0297(7) Uani 1 1 d . . .
C4 C 0.6483(6) 0.1475(4) 0.1376(3) 0.0412(9) Uani 1 1 d . . .
H4A H 0.6440 0.0872 0.1092 0.049 Uiso 1 1 calc R . .
C5 C 0.6975(7) 0.2629(4) 0.0727(3) 0.0496(11) Uani 1 1 d . . .
H5A H 0.7254 0.2815 0.0012 0.059 Uiso 1 1 calc R . .
C6 C 0.7037(6) 0.3487(4) 0.1173(3) 0.0451(10) Uani 1 1 d . . .
H6A H 0.7384 0.4265 0.0747 0.054 Uiso 1 1 calc R . .
O1 O -0.1811(4) 0.0490(3) 0.6270(2) 0.0544(8) Uani 1 1 d . . .
O2 O 0.0986(4) 0.0181(4) 0.6300(3) 0.0593(9) Uani 1 1 d . . .
C7 C -0.0596(6) 0.0176(4) 0.6697(3) 0.0392(9) Uani 1 1 d . A .
C8 C -0.1075(6) -0.0291(5) 0.7884(4) 0.0538(12) Uani 1 1 d D . .
F11 F -0.253(3) -0.020(3) 0.836(3) 0.118(12) Uani 0.36(3) 1 d PD A 1
F12 F -0.032(3) 0.030(2) 0.821(2) 0.071(5) Uani 0.36(3) 1 d PD A 1
F13 F -0.062(4) -0.1285(19) 0.832(2) 0.138(13) Uani 0.36(3) 1 d PD A 1
F11' F -0.2846(16) -0.0417(17) 0.8237(14) 0.098(4) Uani 0.64(3) 1 d PD A 2
F12' F -0.057(3) 0.0471(17) 0.8290(17) 0.125(7) Uani 0.64(3) 1 d PD A 2
F13' F -0.0309(13) -0.1428(8) 0.8195(9) 0.061(2) Uani 0.64(3) 1 d PD A 2
O3 O 0.6858(7) 0.5369(3) 0.5795(3) 0.0819(13) Uani 1 1 d . . .
O4 O 0.7237(5) 0.3957(3) 0.5012(3) 0.0575(8) Uani 1 1 d . . .
C9 C 0.7472(7) 0.4402(4) 0.5628(4) 0.0524(11) Uani 1 1 d . . .
C10 C 0.8627(8) 0.3670(5) 0.6356(5) 0.0633(14) Uani 1 1 d . . .
F21 F 0.7727(7) 0.2959(5) 0.7198(4) 0.133(2) Uani 1 1 d . . .
F22 F 0.9550(6) 0.4365(4) 0.6577(4) 0.1108(16) Uani 1 1 d . . .
F23 F 0.9817(6) 0.2978(4) 0.5929(4) 0.1032(14) Uani 1 1 d . . .
O5 O 0.2381(5) 0.2486(4) 0.3082(3) 0.0649(10) Uani 1 1 d . . .
O6 O -0.0344(4) 0.3211(3) 0.3197(2) 0.0538(8) Uani 1 1 d . . .
C11 C 0.1215(6) 0.3172(4) 0.2771(3) 0.0432(9) Uani 1 1 d . A .
C12 C 0.1798(7) 0.4108(5) 0.1688(4) 0.0638(14) Uani 1 1 d . . .
F31 F 0.068(4) 0.5077(18) 0.1566(18) 0.127(10) Uani 0.36(3) 1 d P A 1
F32 F 0.182(9) 0.370(2) 0.0986(11) 0.18(2) Uani 0.36(3) 1 d P A 1
F31' F 0.0626(11) 0.468(2) 0.1297(13) 0.151(8) Uani 0.64(3) 1 d P A 2
F32' F 0.2881(13) 0.3618(12) 0.1048(8) 0.102(4) Uani 0.64(3) 1 d P A 2
F33 F 0.3007(7) 0.4820(4) 0.1663(4) 0.1208(17) Uani 1 1 d . A .
O7 O 0.3702(5) 0.1428(3) 0.7836(2) 0.0588(9) Uani 1 1 d . . .
O8 O 0.3457(4) 0.3425(3) 0.7068(2) 0.0459(7) Uani 1 1 d . . .
C13 C 0.3443(6) 0.2479(4) 0.7825(3) 0.0422(9) Uani 1 1 d . B .
C14 C 0.3063(9) 0.2656(4) 0.8891(4) 0.076(2) Uani 1 1 d D . .
F41 F 0.146(3) 0.236(4) 0.932(3) 0.199(19) Uani 0.40 1 d PD B 1
F42 F 0.398(4) 0.198(2) 0.950(2) 0.097(7) Uani 0.40 1 d PD B 1
F43 F 0.319(6) 0.3760(16) 0.884(2) 0.145(18) Uani 0.40 1 d PD B 1
F41A F 0.434(5) 0.291(6) 0.912(3) 0.21(2) Uani 0.30 1 d PD B 2
F42A F 0.194(6) 0.348(4) 0.895(2) 0.123(15) Uani 0.30 1 d PD B 2
F43A F 0.241(8) 0.173(3) 0.9593(16) 0.17(3) Uani 0.30 1 d PD B 2
F41B F 0.405(4) 0.3553(19) 0.885(2) 0.087(9) Uani 0.30 1 d PD B 3
F42B F 0.144(3) 0.290(4) 0.933(3) 0.137(17) Uani 0.30 1 d PD B 3
F43B F 0.358(6) 0.165(2) 0.955(3) 0.123(19) Uani 0.30 1 d PD B 3

loop_
_atom_site_aniso_label
_atom_site_aniso_U_11
_atom_site_aniso_U_22
_atom_site_aniso_U_33
_atom_site_aniso_U_23
_atom_site_aniso_U_13
_atom_site_aniso_U_12
Ag1 0.0711(3) 0.03887(17) 0.04172(19) -0.01862(14) -0.00668(16) 0.00267(15)
Ag2 0.0551(2) 0.03514(16) 0.02696(15) -0.00655(12) -0.00403(13) -0.00756(13)
Ag3 0.0506(2) 0.0839(3) 0.0404(2) -0.00793(19) -0.00704(16) -0.01823(19)
Ag4 0.0480(2) 0.0585(2) 0.03822(18) -0.00393(15) -0.00846(15) -0.00366(16)
Ag5 0.0728(6) 0.0304(7) 0.0430(8) -0.0136(6) -0.0159(5) 0.0035(4)
Ag5' 0.102(6) 0.0274(18) 0.049(3) -0.012(2) -0.020(2) 0.005(3)
N1 0.0400(17) 0.0301(14) 0.0259(15) -0.0091(12) -0.0057(13) -0.0025(13)
N2 0.0425(18) 0.0328(15) 0.0309(16) -0.0070(13) -0.0065(14) -0.0056(13)
C1 0.0353(19) 0.0346(18) 0.0300(18) -0.0127(15) -0.0049(15) -0.0045(15)
C2 0.0328(18) 0.0263(16) 0.0300(18) -0.0094(14) -0.0054(14) -0.0024(13)
C3 0.0293(17) 0.0326(17) 0.0250(16) -0.0088(14) -0.0031(13) -0.0014(14)
C4 0.055(3) 0.040(2) 0.0288(19) -0.0121(16) -0.0079(18) -0.0020(18)
C5 0.068(3) 0.051(2) 0.0248(19) -0.0067(18) -0.0071(19) -0.010(2)
C6 0.059(3) 0.035(2) 0.031(2) 0.0000(16) -0.0056(19) -0.0087(19)
O1 0.0452(18) 0.064(2) 0.0409(17) 0.0036(15) -0.0131(14) -0.0093(15)
O2 0.0411(18) 0.081(2) 0.0390(17) -0.0051(17) -0.0050(14) 0.0072(16)
C7 0.042(2) 0.038(2) 0.0318(19) -0.0048(16) -0.0068(17) -0.0029(16)
C8 0.050(3) 0.065(3) 0.036(2) -0.006(2) -0.007(2) 0.002(2)
F11 0.039(9) 0.25(3) 0.034(7) -0.013(12) -0.009(7) 0.018(13)
F12 0.095(10) 0.088(11) 0.051(9) -0.039(8) -0.027(8) -0.008(8)
F13 0.21(3) 0.113(14) 0.034(7) 0.001(8) 0.003(10) 0.078(14)
F11' 0.042(5) 0.186(9) 0.042(6) -0.008(5) -0.002(4) -0.017(5)
F12' 0.219(17) 0.107(9) 0.058(7) -0.043(7) -0.017(8) -0.027(9)
F13' 0.064(4) 0.054(4) 0.047(5) 0.006(3) -0.014(3) 0.005(3)
O3 0.133(4) 0.046(2) 0.068(3) -0.0177(19) -0.036(3) 0.022(2)
O4 0.057(2) 0.063(2) 0.053(2) -0.0210(17) -0.0102(16) -0.0051(16)
C9 0.059(3) 0.040(2) 0.051(3) -0.009(2) -0.008(2) -0.004(2)
C10 0.074(4) 0.044(3) 0.077(4) -0.021(3) -0.024(3) 0.000(2)
F21 0.112(4) 0.126(4) 0.100(3) 0.049(3) -0.033(3) -0.011(3)
F22 0.113(3) 0.100(3) 0.164(4) -0.068(3) -0.077(3) 0.006(3)
F23 0.093(3) 0.096(3) 0.150(4) -0.068(3) -0.058(3) 0.035(2)
O5 0.0457(19) 0.082(3) 0.0460(19) -0.0017(18) -0.0057(15) 0.0074(18)
O6 0.0455(18) 0.0578(19) 0.0422(17) -0.0018(15) -0.0039(14) 0.0010(15)
C11 0.047(2) 0.046(2) 0.032(2) -0.0094(18) -0.0039(18) -0.0069(19)
C12 0.057(3) 0.068(3) 0.048(3) -0.004(3) 0.003(2) -0.014(3)
F31 0.21(3) 0.064(9) 0.058(10) 0.015(7) -0.013(10) 0.040(10)
F32 0.43(5) 0.087(13) 0.020(5) -0.011(7) -0.008(17) -0.12(2)
F31' 0.054(5) 0.218(16) 0.085(9) 0.074(10) -0.018(4) -0.002(6)
F32' 0.103(7) 0.125(8) 0.045(4) -0.019(4) 0.022(4) 0.008(5)
F33 0.128(4) 0.102(3) 0.102(3) 0.008(3) -0.009(3) -0.059(3)
O7 0.102(3) 0.0342(15) 0.0346(16) -0.0120(13) -0.0056(17) -0.0011(16)
O8 0.070(2) 0.0341(14) 0.0317(15) -0.0119(12) -0.0081(14) -0.0004(14)
C13 0.060(3) 0.0347(19) 0.0285(19) -0.0123(16) -0.0023(18) -0.0009(18)
C14 0.143(7) 0.046(3) 0.033(3) -0.018(2) -0.011(3) 0.010(4)
F41 0.18(2) 0.26(4) 0.14(3) -0.13(3) 0.106(19) -0.06(3)
F42 0.20(2) 0.055(12) 0.054(11) -0.025(11) -0.066(13) 0.021(13)
F43 0.36(5) 0.045(6) 0.055(11) -0.029(7) -0.09(2) 0.040(19)
F41A 0.27(4) 0.30(6) 0.10(3) -0.08(4) -0.07(3) -0.10(6)
F42A 0.16(3) 0.13(3) 0.055(14) -0.055(15) 0.020(15) 0.05(2)
F43A 0.34(7) 0.10(2) 0.016(8) -0.016(11) 0.05(2) -0.05(3)
F41B 0.19(2) 0.043(12) 0.048(10) -0.011(10) -0.056(14) -0.026(14)
F42B 0.111(19) 0.25(5) 0.065(17) -0.11(3) 0.012(13) 0.04(2)
F43B 0.29(5) 0.036(13) 0.053(15) -0.004(11) -0.07(2) 0.004(17)

loop_
_atom_type_symbol
_atom_type_description
_atom_type_scat_dispersion_real
_atom_type_scat_dispersion_imag
_atom_type_scat_source
C C 0.0033 0.0016 'International Tables Vol C Tables 4.2.6.8 and 6.1.1.4'
H H 0.0000 0.0000 'International Tables Vol C Tables 4.2.6.8 and 6.1.1.4'
N N 0.0061 0.0033 'International Tables Vol C Tables 4.2.6.8 and 6.1.1.4'
O O 0.0106 0.0060 'International Tables Vol C Tables 4.2.6.8 and 6.1.1.4'
F F 0.0171 0.0103 'International Tables Vol C Tables 4.2.6.8 and 6.1.1.4'
Ag Ag -0.8971 1.1015 'International Tables Vol C Tables 4.2.6.8 and 6.1.1.4'

loop_
_geom_angle_atom_site_label_1
_geom_angle_atom_site_label_2
_geom_angle_atom_site_label_3
_geom_angle
_geom_angle_site_symmetry_1
_geom_angle_site_symmetry_3
_geom_angle_publ_flag
O3 Ag1 C1 106.01(14) 2_666 . ?
O3 Ag1 O8 116.30(13) 2_666 . ?
C1 Ag1 O8 136.65(12) . . ?
O3 Ag1 O4 97.73(16) 2_666 . ?
C1 Ag1 O4 90.85(12) . . ?
O8 Ag1 O4 92.43(11) . . ?
O3 Ag1 Ag2 146.71(11) 2_666 . ?
C1 Ag1 Ag2 48.70(9) . . ?
O8 Ag1 Ag2 88.63(7) . . ?
O4 Ag1 Ag2 103.12(8) . . ?
C1 Ag2 N1 141.16(12) . 2_656 ?
C1 Ag2 O7 130.55(12) . . ?
N1 Ag2 O7 87.54(11) 2_656 . ?
C1 Ag2 Ag1 53.21(10) . . ?
N1 Ag2 Ag1 158.81(8) 2_656 . ?
O7 Ag2 Ag1 77.72(8) . . ?
C1 Ag2 Ag3 49.00(10) . . ?
N1 Ag2 Ag3 107.90(8) 2_656 . ?
O7 Ag2 Ag3 123.07(10) . . ?
Ag1 Ag2 Ag3 69.184(13) . . ?
O2 Ag3 O5 156.83(13) . . ?
O2 Ag3 C1 101.56(12) . . ?
O5 Ag3 C1 96.96(13) . . ?
O2 Ag3 Ag4 79.74(8) . . ?
O5 Ag3 Ag4 77.39(9) . . ?
C1 Ag3 Ag4 152.09(9) . . ?
O2 Ag3 Ag2 62.07(9) . . ?
O5 Ag3 Ag2 135.14(10) . . ?
C1 Ag3 Ag2 39.50(8) . . ?
Ag4 Ag3 Ag2 133.373(17) . . ?
O6 Ag4 O1 155.91(12) . . ?
O6 Ag4 C1 112.31(12) . 1_455 ?
O1 Ag4 C1 91.77(12) . 1_455 ?
O6 Ag4 C2 89.28(12) . 1_455 ?
O1 Ag4 C2 114.21(11) . 1_455 ?
C1 Ag4 C2 26.67(11) 1_455 1_455 ?
O6 Ag4 Ag3 79.40(8) . . ?
O1 Ag4 Ag3 77.70(8) . . ?
C1 Ag4 Ag3 160.12(8) 1_455 . ?
C2 Ag4 Ag3 147.52(8) 1_455 . ?
O8 Ag5 N2 138.36(17) . 2_666 ?
O8 Ag5 O6 125.05(19) . 2_566 ?
N2 Ag5 O6 77.84(16) 2_666 2_566 ?
N2 Ag5' O8 150.7(6) 2_666 . ?
C4 N1 C3 116.6(3) . . ?
C4 N1 Ag2 125.0(3) . 2_656 ?
C3 N1 Ag2 118.2(2) . 2_656 ?
C6 N2 C3 116.0(3) . . ?
C6 N2 Ag5' 124.9(5) . 2_666 ?
C3 N2 Ag5' 119.1(4) . 2_666 ?
C6 N2 Ag5 128.7(3) . 2_666 ?
C3 N2 Ag5 115.1(3) . 2_666 ?
Ag5' N2 Ag5 7.3(4) 2_666 2_666 ?
C2 C1 Ag2 162.3(3) . . ?
C2 C1 Ag1 119.6(3) . . ?
Ag2 C1 Ag1 78.09(12) . . ?
C2 C1 Ag4 84.0(3) . 1_655 ?
Ag2 C1 Ag4 94.83(13) . 1_655 ?
Ag1 C1 Ag4 96.45(12) . 1_655 ?
C2 C1 Ag3 87.2(3) . . ?
Ag2 C1 Ag3 91.50(13) . . ?
Ag1 C1 Ag3 93.79(13) . . ?
Ag4 C1 Ag3 168.88(17) 1_655 . ?
C1 C2 C3 177.0(4) . . ?
C1 C2 Ag4 69.4(2) . 1_655 ?
C3 C2 Ag4 113.6(2) . 1_655 ?
N2 C3 N1 125.8(3) . . ?
N2 C3 C2 117.1(3) . . ?
N1 C3 C2 117.1(3) . . ?
N1 C4 C5 121.3(4) . . ?
C6 C5 C4 117.6(4) . . ?
N2 C6 C5 122.7(4) . . ?
C7 O1 Ag4 125.0(3) . . ?
C7 O2 Ag3 125.0(3) . . ?
O1 C7 O2 128.8(4) . . ?
O1 C7 C8 116.9(4) . . ?
O2 C7 C8 114.2(4) . . ?
F13 C8 F11 104.1(16) . . ?
F13 C8 F12 100.0(15) . . ?
F11 C8 F12 100.4(15) . . ?
F13 C8 F12' 107.2(18) . . ?
F11 C8 F12' 89(2) . . ?
F12 C8 F12' 11.8(19) . . ?
F13 C8 F11' 99.3(18) . . ?
F11 C8 F11' 20(2) . . ?
F12 C8 F11' 119.9(18) . . ?
F12' C8 F11' 108.9(9) . . ?
F13 C8 F13' 11.8(17) . . ?
F11 C8 F13' 114.8(19) . . ?
F12 C8 F13' 102.1(14) . . ?
F12' C8 F13' 111.1(9) . . ?
F11' C8 F13' 107.6(8) . . ?
F13 C8 C7 119.0(15) . . ?
F11 C8 C7 120.5(17) . . ?
F12 C8 C7 109.5(16) . . ?
F12' C8 C7 112.3(11) . . ?
F11' C8 C7 109.2(8) . . ?
F13' C8 C7 107.7(6) . . ?
C9 O3 Ag1 118.3(4) . 2_666 ?
C9 O4 Ag1 113.5(3) . . ?
O4 C9 O3 129.7(5) . . ?
O4 C9 C10 117.1(4) . . ?
O3 C9 C10 113.2(5) . . ?
F21 C10 F22 109.1(6) . . ?
F21 C10 F23 106.8(5) . . ?
F22 C10 F23 104.0(5) . . ?
F21 C10 C9 111.6(5) . . ?
F22 C10 C9 112.8(4) . . ?
F23 C10 C9 112.1(5) . . ?
C11 O5 Ag3 127.2(3) . . ?
C11 O6 Ag4 124.3(3) . . ?
C11 O6 Ag5 143.9(3) . 2_566 ?
Ag4 O6 Ag5 91.61(14) . 2_566 ?
O5 C11 O6 129.3(4) . . ?
O5 C11 C12 114.9(4) . . ?
O6 C11 C12 115.8(4) . . ?
F31' C12 F32 76(2) . . ?
F31' C12 F32' 110.4(13) . . ?
F32 C12 F32' 39(3) . . ?
F31' C12 F33 112.8(12) . . ?
F32 C12 F33 124(2) . . ?
F32' C12 F33 92.8(8) . . ?
F31' C12 F31 31.1(16) . . ?
F32 C12 F31 106(3) . . ?
F32' C12 F31 134.0(11) . . ?
F33 C12 F31 88.9(14) . . ?
F31' C12 C11 116.0(6) . . ?
F32 C12 C11 112.9(9) . . ?
F32' C12 C11 111.5(7) . . ?
F33 C12 C11 111.0(5) . . ?
F31 C12 C11 110.6(11) . . ?
C13 O7 Ag2 128.6(3) . . ?
C13 O8 Ag5' 128.0(4) . . ?
C13 O8 Ag1 116.1(2) . . ?
Ag5' O8 Ag1 114.6(4) . . ?
C13 O8 Ag5 133.8(3) . . ?
Ag5' O8 Ag5 7.6(4) . . ?
Ag1 O8 Ag5 109.84(14) . . ?
O7 C13 O8 128.8(4) . . ?
O7 C13 C14 115.0(4) . . ?
O8 C13 C14 116.3(4) . . ?
F41A C14 F42A 107.0(16) . . ?
F41A C14 F43A 107.6(15) . . ?
F42A C14 F43A 105.0(14) . . ?
F41A C14 F43 62(2) . . ?
F42A C14 F43 48(2) . . ?
F43A C14 F43 134.5(19) . . ?
F41A C14 F42 50(3) . . ?
F42A C14 F42 134(2) . . ?
F43A C14 F42 60(2) . . ?
F43 C14 F42 108.4(12) . . ?
F41A C14 F41 139(2) . . ?
F42A C14 F41 61.6(19) . . ?
F43A C14 F41 49(2) . . ?
F43 C14 F41 107.6(13) . . ?
F42 C14 F41 107.1(14) . . ?
F41A C14 F42B 122(3) . . ?
F42A C14 F42B 35(3) . . ?
F43A C14 F42B 70(3) . . ?
F43 C14 F42B 79(3) . . ?
F42 C14 F42B 116(3) . . ?
F41 C14 F42B 29(3) . . ?
F41A C14 F43B 72(3) . . ?
F42A C14 F43B 136(2) . . ?
F43A C14 F43B 41(3) . . ?
F43 C14 F43B 128.0(18) . . ?
F42 C14 F43B 21.8(18) . . ?
F41 C14 F43B 90(3) . . ?
F42B C14 F43B 106.9(15) . . ?
F41A C14 F41B 34(3) . . ?
F42A C14 F41B 79(3) . . ?
F43A C14 F41B 134(2) . . ?
F43 C14 F41B 31(2) . . ?
F42 C14 F41B 83.5(15) . . ?
F41 C14 F41B 134(2) . . ?
F42B C14 F41B 106.2(14) . . ?
F43B C14 F41B 105.2(14) . . ?
F41A C14 C13 115.2(17) . . ?
F42A C14 C13 110.6(18) . . ?
F43A C14 C13 110.9(15) . . ?
F43 C14 C13 113.2(13) . . ?
F42 C14 C13 115.3(15) . . ?
F41 C14 C13 104.9(14) . . ?
F42B C14 C13 118.8(15) . . ?
F43B C14 C13 108(2) . . ?
F41B C14 C13 110.4(15) . . ?

loop_
_geom_bond_atom_site_label_1
_geom_bond_atom_site_label_2
_geom_bond_distance
_geom_bond_site_symmetry_2
_geom_bond_publ_flag
Ag1 O3 2.267(4) 2_666 ?
Ag1 C1 2.275(4) . ?
Ag1 O8 2.307(3) . ?
Ag1 O4 2.576(3) . ?
Ag1 Ag2 2.7794(5) . ?
Ag2 C1 2.134(4) . ?
Ag2 N1 2.276(3) 2_656 ?
Ag2 O7 2.341(3) . ?
Ag2 Ag3 3.3542(6) . ?
Ag3 O2 2.219(3) . ?
Ag3 O5 2.225(3) . ?
Ag3 C1 2.532(4) . ?
Ag3 Ag4 3.0867(6) . ?
Ag4 O6 2.230(3) . ?
Ag4 O1 2.250(3) . ?
Ag4 C1 2.526(4) 1_455 ?
Ag4 C2 2.684(4) 1_455 ?
Ag5 O8 2.320(5) . ?
Ag5 N2 2.323(5) 2_666 ?
Ag5 O6 2.597(5) 2_566 ?
Ag5' N2 2.213(16) 2_666 ?
Ag5' O8 2.272(16) . ?
N1 C4 1.342(5) . ?
N1 C3 1.343(5) . ?
N1 Ag2 2.276(3) 2_656 ?
N2 C6 1.336(5) . ?
N2 C3 1.338(5) . ?
N2 Ag5' 2.213(16) 2_666 ?
N2 Ag5 2.323(5) 2_666 ?
C1 C2 1.212(5) . ?
C1 Ag4 2.526(4) 1_655 ?
C2 C3 1.448(5) . ?
C2 Ag4 2.684(4) 1_655 ?
C4 C5 1.381(6) . ?
C5 C6 1.366(6) . ?
O1 C7 1.231(5) . ?
O2 C7 1.235(5) . ?
C7 C8 1.536(6) . ?
C8 F13 1.18(2) . ?
C8 F11 1.19(2) . ?
C8 F12 1.232(18) . ?
C8 F12' 1.355(14) . ?
C8 F11' 1.371(13) . ?
C8 F13' 1.378(11) . ?
O3 C9 1.252(6) . ?
O3 Ag1 2.267(4) 2_666 ?
O4 C9 1.218(6) . ?
C9 C10 1.539(8) . ?
C10 F21 1.279(7) . ?
C10 F22 1.315(6) . ?
C10 F23 1.330(7) . ?
O5 C11 1.228(5) . ?
O6 C11 1.231(5) . ?
O6 Ag5 2.597(5) 2_566 ?
C11 C12 1.539(6) . ?
C12 F31' 1.228(11) . ?
C12 F32 1.234(16) . ?
C12 F32' 1.310(12) . ?
C12 F33 1.328(7) . ?
C12 F31 1.35(2) . ?
O7 C13 1.219(5) . ?
O8 C13 1.252(5) . ?
C13 C14 1.539(6) . ?
C14 F41A 1.24(2) . ?
C14 F42A 1.25(2) . ?
C14 F43A 1.25(2) . ?
C14 F43 1.280(18) . ?
C14 F42 1.282(18) . ?
C14 F41 1.293(19) . ?
C14 F42B 1.32(2) . ?
C14 F43B 1.33(2) . ?
C14 F41B 1.36(2) . ?
